data_4343215
loop_
_publ_author_name
'Qiu, Jie'
'Vlaisavljevich, Bess'
'Jouffret, Laurent'
'Nguyen, Kevin'
'Szymanowski, Jennifer E. S.'
'Gagliardi, Laura'
'Burns, Peter C.'

_publ_section_title
;
 Cation templating and electronic structure effects in uranyl cage
 clusters probed by the isolation of peroxide-bridged uranyl dimers.
;
_journal_issue 9
_journal_name_full 'Inorganic chemistry'
_journal_page_first 4445
_journal_page_last 4455
_journal_paper_doi 10.1021/acs.inorgchem.5b00248
_journal_volume 54
_journal_year 2015
_chemical_formula_moiety (UO2)2(O2)(H2O)2(C7H3O4N)2(C8H20N)2(H2O)3
_chemical_formula_sum 'C30 N4 O19 U2'
_chemical_formula_weight 1196.40
_chemical_melting_point ?
_chemical_name_common dimer1
_chemical_name_systematic
; 
 ? 
;
_space_group_IT_number 9
_symmetry_cell_setting monoclinic
_symmetry_space_group_name_Hall 'C -2yc'
_symmetry_space_group_name_H-M 'C 1 c 1'
_atom_sites_solution_hydrogens none
_atom_sites_solution_primary direct
_atom_sites_solution_secondary difmap
_audit_creation_method SHELXL-97
_cell_angle_alpha 90.00
_cell_angle_beta 106.7390(10)
_cell_angle_gamma 90.00
_cell_formula_units_Z 4
_cell_length_a 8.4681(8)
_cell_length_b 42.973(4)
_cell_length_c 12.5165(13)
_cell_measurement_reflns_used 9846
_cell_measurement_temperature 100(2)
_cell_measurement_theta_max 27.51
_cell_measurement_theta_min 0.95
_cell_volume 4361.8(7)
_computing_cell_refinement APEX2
_computing_data_collection APEX2
_computing_data_reduction APEX2
_computing_molecular_graphics CrystalMaker
_computing_publication_material 'SHELCIF-97 (Sheldrick, 2008)'
_computing_structure_refinement 'SHELXL-97 (Sheldrick, 2008)'
_computing_structure_solution 'SHELXS-97 (Sheldrick, 2008)'
_diffrn_ambient_temperature 100(2)
_diffrn_detector_area_resol_mean 0
_diffrn_measured_fraction_theta_full 0.995
_diffrn_measured_fraction_theta_max 0.995
_diffrn_measurement_device_type 'Bruker APEX2 QUAZAR'
_diffrn_measurement_method Sphere
_diffrn_radiation_monochromator graphite
_diffrn_radiation_source 'fine-focus sealed tube'
_diffrn_radiation_type MoK\a
_diffrn_radiation_wavelength 0.71073
_diffrn_reflns_av_R_equivalents 0.0518
_diffrn_reflns_av_sigmaI/netI 0.0734
_diffrn_reflns_limit_h_max 10
_diffrn_reflns_limit_h_min -10
_diffrn_reflns_limit_k_max 55
_diffrn_reflns_limit_k_min -55
_diffrn_reflns_limit_l_max 16
_diffrn_reflns_limit_l_min -16
_diffrn_reflns_number 25724
_diffrn_reflns_theta_full 27.51
_diffrn_reflns_theta_max 27.51
_diffrn_reflns_theta_min 0.95
_exptl_absorpt_coefficient_mu 7.487
_exptl_absorpt_correction_T_max 0.570
_exptl_absorpt_correction_T_min 0.270
_exptl_absorpt_correction_type multi-scan
_exptl_absorpt_process_details SADABS
_exptl_crystal_colour yellow
_exptl_crystal_density_diffrn 1.822
_exptl_crystal_density_meas ?
_exptl_crystal_density_method 'not measured'
_exptl_crystal_description block
_exptl_crystal_F_000 2176
_exptl_crystal_size_max 0.25
_exptl_crystal_size_mid 0.15
_exptl_crystal_size_min 0.075
_refine_diff_density_max 3.452
_refine_diff_density_min -1.586
_refine_diff_density_rms 0.234
_refine_ls_abs_structure_details 'Flack H D (1983), Acta Cryst. A39, 876-881'
_refine_ls_abs_structure_Flack 0.016(11)
_refine_ls_extinction_method none
_refine_ls_goodness_of_fit_ref 1.028
_refine_ls_hydrogen_treatment none
_refine_ls_matrix_type full
_refine_ls_number_parameters 236
_refine_ls_number_reflns 9846
_refine_ls_number_restraints 2
_refine_ls_restrained_S_all 1.027
_refine_ls_R_factor_all 0.0541
_refine_ls_R_factor_gt 0.0461
_refine_ls_shift/su_max 0.003
_refine_ls_shift/su_mean 0.000
_refine_ls_structure_factor_coef Fsqd
_refine_ls_weighting_details 'calc w=1/[\s^2^(Fo^2^)+(0.0556P)^2^+34.1372P] where P=(Fo^2^+2Fc^2^)/3'
_refine_ls_weighting_scheme calc
_refine_ls_wR_factor_gt 0.1112
_refine_ls_wR_factor_ref 0.1178
_reflns_number_gt 8835
_reflns_number_total 9846
_reflns_threshold_expression >2sigma(I)
_cod_data_source_file ic5b00248_si_001.cif
_cod_data_source_block dimer1
_cod_depositor_comments
;
The following automatic conversions were performed:

'_chemical_melting_point' value 'n/a' was changed to '?' - the value
is undefined or not given.

'_symmetry_cell_setting' value 'Monoclinic' changed to 'monoclinic'
according to
/usr/data/users/saulius/crontab/automatic-downloads/current/ACS/lib/dictionaries/cif_core.dic
dictionary named 'cif_core.dic' version 2.4.2 from 2011-04-26.

'_exptl_crystal_density_meas' value 'n/a' was changed to '?' - the
value is perceived as not measured.

Automatic conversion script
Id: cif_fix_values 3271 2015-04-21 07:52:19Z andrius 
;
_cod_original_cell_volume 4361.7(8)
_cod_original_sg_symbol_H-M Cc
_cod_database_code 4343215

loop_
_symmetry_equiv_pos_as_xyz
'x, y, z'
'x, -y, z+1/2'
'x+1/2, y+1/2, z'
'x+1/2, -y+1/2, z+1/2'

loop_
_atom_site_label
_atom_site_type_symbol
_atom_site_fract_x
_atom_site_fract_y
_atom_site_fract_z
_atom_site_U_iso_or_equiv
_atom_site_adp_type
_atom_site_occupancy
_atom_site_symmetry_multiplicity
_atom_site_calc_flag
_atom_site_refinement_flags
U1 U -0.91578(4) 0.655048(8) -0.18131(3) 0.02033(9) Uani 1 1 d .
U2 U -1.05443(4) 0.611612(8) -0.48404(3) 0.02136(10) Uani 1 1 d .
O1 O -1.0959(9) 0.65270(16) -0.3679(6) 0.0222(15) Uiso 1 1 d .
O2 O -1.0824(9) 0.62249(17) -0.3112(6) 0.0212(15) Uiso 1 1 d .
O3 O -0.8810(9) 0.59908(17) -0.1310(6) 0.0226(15) Uiso 1 1 d .
O4 O -0.9884(10) 0.70778(18) -0.2581(6) 0.0292(17) Uiso 1 1 d .
O5 O -1.0760(10) 0.65775(18) -0.1154(7) 0.0286(18) Uiso 1 1 d .
O6 O -0.7438(9) 0.65212(16) -0.2352(6) 0.0238(16) Uiso 1 1 d .
O7 O -0.7714(9) 0.69722(17) -0.0631(6) 0.0277(16) Uiso 1 1 d .
O8 O -1.2687(9) 0.60361(18) -0.5314(6) 0.0253(16) Uiso 1 1 d .
O9 O -0.7532(11) 0.5600(2) -0.0201(7) 0.038(2) Uiso 1 1 d .
O10 O -0.9917(9) 0.56741(16) -0.3440(6) 0.0239(15) Uiso 1 1 d .
O11 O -0.8382(9) 0.61867(18) -0.4491(6) 0.0277(17) Uiso 1 1 d .
O12 O -1.1063(10) 0.66050(18) -0.5898(7) 0.0306(18) Uiso 1 1 d .
O13 O -1.0114(10) 0.5614(2) -0.5629(7) 0.0363(19) Uiso 1 1 d .
O14 O -1.1145(9) 0.69110(18) -0.7350(7) 0.0302(17) Uiso 1 1 d .
O15 O -0.5893(13) 0.7183(2) 0.0842(9) 0.052(2) Uiso 1 1 d .
O16 O -1.0790(12) 0.7181(2) -0.4754(9) 0.049(2) Uiso 1 1 d .
O17 O -1.0019(11) 0.4818(2) -0.5552(7) 0.039(2) Uiso 1 1 d .
O18 O -0.8533(10) 0.76591(19) -0.2191(7) 0.0318(18) Uiso 1 1 d .
O19 O -0.9957(12) 0.5293(2) -0.6998(8) 0.049(2) Uiso 1 1 d .
N1 N -1.0569(12) 0.6108(2) -0.6901(8) 0.028(2) Uiso 1 1 d .
N2 N -0.7088(11) 0.6410(2) 0.0081(7) 0.0239(18) Uiso 1 1 d .
N3 N -0.0809(13) 0.7866(2) 0.0325(9) 0.038(2) Uiso 1 1 d .
N4 N -1.4729(13) 0.4519(3) -0.7823(9) 0.039(2) Uiso 1 1 d .
C1 C -1.0364(13) 0.5830(3) -0.7409(9) 0.027(2) Uiso 1 1 d .
C2 C -1.0793(12) 0.6366(2) -0.7526(8) 0.020(2) Uiso 1 1 d .
C3 C -1.0448(14) 0.5810(3) -0.8516(9) 0.027(2) Uiso 1 1 d .
C4 C -1.0081(14) 0.5558(3) -0.6617(9) 0.028(2) Uiso 1 1 d .
C5 C -1.1034(13) 0.6651(3) -0.6881(9) 0.025(2) Uiso 1 1 d .
C6 C -1.0868(13) 0.6367(2) -0.8643(9) 0.025(2) Uiso 1 1 d .
C7 C -1.0673(14) 0.6085(3) -0.9154(9) 0.027(2) Uiso 1 1 d .
C8 C -0.6840(13) 0.6108(2) 0.0401(9) 0.025(2) Uiso 1 1 d .
C9 C -0.6262(14) 0.6630(3) 0.0752(9) 0.027(2) Uiso 1 1 d .
C10 C -0.7796(13) 0.5875(2) -0.0434(8) 0.022(2) Uiso 1 1 d .
C11 C -0.5803(15) 0.6017(3) 0.1419(10) 0.031(2) Uiso 1 1 d .
C12 C -0.6657(16) 0.6948(3) 0.0303(11) 0.038(3) Uiso 1 1 d .
C13 C -0.5100(16) 0.6566(3) 0.1792(11) 0.036(3) Uiso 1 1 d .
C14 C -0.4887(15) 0.6250(3) 0.2134(10) 0.034(3) Uiso 1 1 d .
C15 C -1.566(2) 0.4432(4) -0.9953(15) 0.058(4) Uiso 1 1 d .
C16 C 0.041(2) 0.8114(4) 0.0283(14) 0.054(4) Uiso 1 1 d .
C17 C -0.244(2) 0.7896(4) -0.0611(14) 0.055(4) Uiso 1 1 d .
C18 C -0.215(2) 0.7884(4) -0.1788(14) 0.059(4) Uiso 1 1 d .
C19 C 0.0076(17) 0.7559(3) 0.0220(12) 0.046(3) Uiso 1 1 d .
C20 C -0.135(2) 0.7881(4) 0.1390(14) 0.055(4) Uiso 1 1 d .
C21 C -0.0994(17) 0.7270(3) 0.0232(11) 0.043(3) Uiso 1 1 d .
C22 C -0.002(2) 0.7863(4) 0.2463(14) 0.056(4) Uiso 1 1 d .
C23 C -0.034(3) 0.8458(4) 0.0203(19) 0.075(5) Uiso 1 1 d .
C24 C -1.601(3) 0.4480(6) -0.888(2) 0.102(7) Uiso 1 1 d .
C25A C -1.594(5) 0.5034(9) -0.806(3) 0.067(12) Uiso 0.51(4) 1 d P
C25B C -1.451(4) 0.5122(7) -0.809(3) 0.052(10) Uiso 0.49(4) 1 d P
C26 C -1.558(4) 0.4591(7) -0.691(3) 0.120(9) Uiso 1 1 d .
C27 C -1.397(2) 0.4659(5) -0.5736(17) 0.072(5) Uiso 1 1 d .
C28 C -1.419(2) 0.3958(4) -0.7186(15) 0.060(4) Uiso 1 1 d .
C29 C -1.352(4) 0.4801(8) -0.803(3) 0.144(11) Uiso 1 1 d .
C30 C -1.343(5) 0.4274(9) -0.765(3) 0.172(15) Uiso 1 1 d .

loop_
_atom_site_aniso_label
_atom_site_aniso_U_11
_atom_site_aniso_U_22
_atom_site_aniso_U_33
_atom_site_aniso_U_23
_atom_site_aniso_U_13
_atom_site_aniso_U_12
U1 0.0356(2) 0.01602(17) 0.00918(15) 0.00017(13) 0.00608(13) -0.00071(17)
U2 0.0382(2) 0.01676(17) 0.00956(15) -0.00006(14) 0.00751(14) -0.00013(17)

loop_
_atom_type_symbol
_atom_type_description
_atom_type_scat_dispersion_real
_atom_type_scat_dispersion_imag
_atom_type_scat_source
O O 0.0106 0.0060 'International Tables Vol C Tables 4.2.6.8 and 6.1.1.4'
U U -9.6767 9.6646 'International Tables Vol C Tables 4.2.6.8 and 6.1.1.4'
N N 0.0061 0.0033 'International Tables Vol C Tables 4.2.6.8 and 6.1.1.4'
C C 0.0033 0.0016 'International Tables Vol C Tables 4.2.6.8 and 6.1.1.4'

loop_
_geom_angle_atom_site_label_1
_geom_angle_atom_site_label_2
_geom_angle_atom_site_label_3
_geom_angle
O6 U1 O5 175.0(4)
O6 U1 O2 95.3(3)
O5 U1 O2 88.4(3)
O6 U1 O1 89.3(3)
O5 U1 O1 95.6(3)
O2 U1 O1 36.4(2)
O6 U1 O7 87.8(3)
O5 U1 O7 89.2(3)
O2 U1 O7 169.4(2)
O1 U1 O7 133.7(2)
O6 U1 O4 93.2(3)
O5 U1 O4 89.0(3)
O2 U1 O4 104.5(3)
O1 U1 O4 69.0(2)
O7 U1 O4 65.1(3)
O6 U1 O3 88.7(3)
O5 U1 O3 89.8(3)
O2 U1 O3 66.0(2)
O1 U1 O3 101.7(2)
O7 U1 O3 124.4(2)
O4 U1 O3 170.4(2)
O6 U1 N2 85.3(3)
O5 U1 N2 89.8(3)
O2 U1 N2 128.6(3)
O1 U1 N2 163.5(3)
O7 U1 N2 61.7(3)
O4 U1 N2 126.8(3)
O3 U1 N2 62.7(3)
O6 U1 U2 70.3(2)
O5 U1 U2 113.9(3)
O2 U1 U2 27.13(18)
O1 U1 U2 31.09(17)
O7 U1 U2 149.85(18)
O4 U1 U2 94.90(18)
O3 U1 U2 76.92(16)
N2 U1 U2 133.1(2)
O8 U2 O11 174.6(4)
O8 U2 O2 88.9(3)
O11 U2 O2 96.4(3)
O8 U2 O1 91.8(3)
O11 U2 O1 92.6(3)
O2 U2 O1 36.6(2)
O8 U2 O13 87.2(3)
O11 U2 O13 89.3(3)
O2 U2 O13 129.0(3)
O1 U2 O13 165.6(3)
O8 U2 O12 88.8(3)
O11 U2 O12 89.9(3)
O2 U2 O12 106.5(3)
O1 U2 O12 70.1(3)
O13 U2 O12 124.2(3)
O8 U2 O10 94.4(3)
O11 U2 O10 87.8(3)
O2 U2 O10 63.8(2)
O1 U2 O10 99.9(2)
O13 U2 O10 65.9(3)
O12 U2 O10 169.6(2)
O8 U2 N1 87.1(3)
O11 U2 N1 87.7(3)
O2 U2 N1 167.3(3)
O1 U2 N1 131.5(3)
O13 U2 N1 62.8(3)
O12 U2 N1 61.4(3)
O10 U2 N1 128.5(3)
O8 U2 U1 113.1(2)
O11 U2 U1 72.2(2)
O2 U2 U1 27.18(18)
O1 U2 U1 31.35(17)
O13 U2 U1 137.9(2)
O12 U2 U1 93.92(19)
O10 U2 U1 75.75(16)
N1 U2 U1 148.6(2)
O2 O1 U2 68.5(4)
O2 O1 U1 68.1(4)
U2 O1 U1 117.6(3)
O1 O2 U2 74.9(4)
O1 O2 U1 75.5(4)
U2 O2 U1 125.7(3)
C10 O3 U1 126.5(6)
C12 O7 U1 127.1(8)
C5 O12 U2 127.9(7)
C4 O13 U2 127.5(7)
C2 N1 C1 117.3(10)
C2 N1 U2 122.3(7)
C1 N1 U2 120.3(7)
C9 N2 C8 119.2(9)
C9 N2 U1 120.7(7)
C8 N2 U1 120.1(7)
C16 N3 C20 112.6(11)
C16 N3 C17 113.0(11)
C20 N3 C17 103.3(11)
C16 N3 C19 104.3(10)
C20 N3 C19 112.8(11)
C17 N3 C19 111.1(10)
C24 N4 C30 112(2)
C24 N4 C26 108.2(17)
C30 N4 C26 121(2)
C24 N4 C29 106.0(17)
C30 N4 C29 94(2)
C26 N4 C29 114.1(17)
C3 C1 N1 122.7(10)
C3 C1 C4 124.7(10)
N1 C1 C4 112.5(9)
N1 C2 C6 123.6(10)
N1 C2 C5 112.1(9)
C6 C2 C5 124.2(9)
C1 C3 C7 118.7(10)
O19 C4 O13 124.9(11)
O19 C4 C1 118.1(10)
O13 C4 C1 116.8(10)
O14 C5 O12 125.6(10)
O14 C5 C2 118.4(10)
O12 C5 C2 116.0(9)
C2 C6 C7 118.7(10)
C6 C7 C3 118.8(10)
N2 C8 C11 123.2(10)
N2 C8 C10 115.2(9)
C11 C8 C10 121.6(10)
N2 C9 C13 123.0(10)
N2 C9 C12 113.5(10)
C13 C9 C12 123.5(11)
O9 C10 O3 127.7(10)
O9 C10 C8 117.0(9)
O3 C10 C8 115.3(9)
C8 C11 C14 118.1(11)
O7 C12 O15 122.7(12)
O7 C12 C9 117.0(11)
O15 C12 C9 120.3(11)
C9 C13 C14 117.3(11)
C11 C14 C13 119.1(11)
N3 C16 C23 113.0(13)
N3 C17 C18 111.5(13)
N3 C19 C21 112.8(11)
C22 C20 N3 116.3(13)
N4 C24 C15 123(2)
C25A C25B C29 103(3)
N4 C26 C27 104.1(18)
C25B C29 N4 107(2)
N4 C30 C28 107(3)

loop_
_geom_bond_atom_site_label_1
_geom_bond_atom_site_label_2
_geom_bond_distance
U1 O6 1.777(8)
U1 O5 1.784(8)
U1 O2 2.296(7)
U1 O1 2.395(7)
U1 O7 2.434(7)
U1 O4 2.469(8)
U1 O3 2.482(7)
U1 N2 2.581(9)
U1 U2 4.0814(6)
U2 O8 1.773(8)
U2 O11 1.782(8)
U2 O2 2.292(7)
U2 O1 2.377(7)
U2 O13 2.444(9)
U2 O12 2.455(8)
U2 O10 2.535(7)
U2 N1 2.573(10)
O1 O2 1.468(10)
O3 C10 1.284(12)
O7 C12 1.255(15)
O9 C10 1.220(13)
O12 C5 1.253(14)
O13 C4 1.268(14)
O14 C5 1.251(13)
O15 C12 1.283(16)
O19 C4 1.249(14)
N1 C2 1.338(13)
N1 C1 1.389(14)
N2 C9 1.324(14)
N2 C8 1.356(14)
N3 C16 1.497(19)
N3 C20 1.533(19)
N3 C17 1.536(19)
N3 C19 1.538(18)
N4 C24 1.46(3)
N4 C30 1.49(4)
N4 C26 1.55(3)
N4 C29 1.65(4)
C1 C3 1.368(15)
C1 C4 1.507(15)
C2 C6 1.381(14)
C2 C5 1.514(14)
C3 C7 1.409(15)
C6 C7 1.401(15)
C8 C11 1.380(16)
C8 C10 1.505(14)
C9 C13 1.415(17)
C9 C12 1.477(17)
C11 C14 1.416(17)
C13 C14 1.420(17)
C15 C24 1.47(3)
C16 C23 1.61(2)
C17 C18 1.56(2)
C19 C21 1.540(19)
C20 C22 1.49(2)
C25A C25B 1.28(5)
C25B C29 1.60(5)
C26 C27 1.71(3)
C28 C30 1.67(4)
